data_1534369
loop_
_publ_author_name
'Clos, R.'
'Devalette, M.'
'Hagenmuller, P.'
'Hoppe, R.'
'Paletta, E.'

_publ_section_title
;
 Sur quelques oxydes doubles de potassium et de lanthanides de formule K
 Ln O2, a structure Na Fe O2 alpha.
;
_journal_name_full
;
Comptes Rendus Hebdomadaires des Seances de l'Academie des Sciences, Serie C, 
Sciences Chimiques (1966-)
;
_journal_page_first 801
_journal_page_last 804
_journal_volume 265
_journal_year 1967
_chemical_formula_sum 'K La O2'
_space_group_IT_number 166
_symmetry_space_group_name_Hall '-R 3 2"'
_symmetry_space_group_name_H-M 'R -3 m :H'
_cell_angle_alpha 90
_cell_angle_beta 90
_cell_angle_gamma 120
_cell_formula_units_Z 3
_cell_length_a 3.7
_cell_length_b 3.7
_cell_length_c 18.71
_cell_volume 221.824
_citation_journal_id_ASTM CHDCAQ
_cod_data_source_file Clos_CHDCAQ_1967_1610.cif
_cod_data_source_block K1La1O2
_cod_original_cell_volume 221.8237
_cod_original_formula_sum 'K1 La1 O2'
_cod_database_code 1534369

loop_
_symmetry_equiv_pos_as_xyz
x,y,z
-y,x-y,z
-x+y,-x,z
y,x,-z
-x,-x+y,-z
x-y,-y,-z
-x,-y,-z
y,-x+y,-z
x-y,x,-z
-y,-x,z
x,x-y,z
-x+y,y,z
x+2/3,y+1/3,z+1/3
-y+2/3,x-y+1/3,z+1/3
-x+y+2/3,-x+1/3,z+1/3
y+2/3,x+1/3,-z+1/3
-x+2/3,-x+y+1/3,-z+1/3
x-y+2/3,-y+1/3,-z+1/3
-x+2/3,-y+1/3,-z+1/3
y+2/3,-x+y+1/3,-z+1/3
x-y+2/3,x+1/3,-z+1/3
-y+2/3,-x+1/3,z+1/3
x+2/3,x-y+1/3,z+1/3
-x+y+2/3,y+1/3,z+1/3
x+1/3,y+2/3,z+2/3
-y+1/3,x-y+2/3,z+2/3
-x+y+1/3,-x+2/3,z+2/3
y+1/3,x+2/3,-z+2/3
-x+1/3,-x+y+2/3,-z+2/3
x-y+1/3,-y+2/3,-z+2/3
-x+1/3,-y+2/3,-z+2/3
y+1/3,-x+y+2/3,-z+2/3
x-y+1/3,x+2/3,-z+2/3
-y+1/3,-x+2/3,z+2/3
x+1/3,x-y+2/3,z+2/3
-x+y+1/3,y+2/3,z+2/3

loop_
_atom_site_label
_atom_site_type_symbol
_atom_site_fract_x
_atom_site_fract_y
_atom_site_fract_z
_atom_site_occupancy
_atom_site_U_iso_or_equiv
K1 K+1 0 0 0 1 0.0
La1 La+3 0 0 0.5 1 0.0
O1 O-2 0 0 0.24 1 0.0
